data_9002369
loop_
_publ_author_name
'Hazen, R. M.'
'Yang, H.'
'Prewitt, C. T.'

_publ_section_title
;
 High-pressure crystal chemistry of Fe3+-wadsleyite, beta-Fe2.33Si0.67O4
 Pressure = 3.80 GPa
;
_journal_name_full 'American Mineralogist'
_journal_page_first 778
_journal_page_last 783
_journal_volume 85
_journal_year 2000
_chemical_formula_sum 'Fe2.33 O4 Si0.67'
_chemical_name_mineral Wadsleyite
_space_group_IT_number 74
_symmetry_space_group_name_Hall '-I 2b 2'
_symmetry_space_group_name_H-M 'I m m a'
_cell_angle_alpha 90
_cell_angle_beta 90
_cell_angle_gamma 90
_cell_length_a 5.8076
_cell_length_b 11.7804
_cell_length_c 8.3147
_cell_formula_units_Z 8
_cell_volume 568.857
_database_code_amcsd 0002453
_diffrn_ambient_pressure 3.8e+06
_exptl_crystal_density_diffrn 4.973
_cod_original_formula_sum 'Fe2.33 Si.67 O4'
_cod_database_code 9002369

loop_
_space_group_symop_operation_xyz
x,y,z
1/2+x,1/2+y,1/2+z
x,1/2-y,z
1/2+x,-y,1/2+z
-x,1/2+y,-z
1/2-x,+y,1/2-z
-x,y,z
1/2-x,1/2+y,1/2+z
x,-y,-z
1/2+x,1/2-y,1/2-z
x,1/2+y,-z
1/2+x,+y,1/2-z
-x,1/2-y,z
1/2-x,-y,1/2+z
-x,-y,-z
1/2-x,1/2-y,1/2-z

loop_
_atom_site_label
_atom_site_fract_x
_atom_site_fract_y
_atom_site_fract_z
_atom_site_occupancy
_atom_site_U_iso_or_equiv
Fe1 0.00000 0.00000 0.00000 1.00000 0.00874
Fe2 0.00000 0.25000 0.97030 1.00000 0.00646
Fe3 0.25000 0.12460 0.25000 1.00000 0.00861
SiT 0.00000 0.12020 0.61830 0.67000 0.00595
FeT 0.00000 0.12020 0.61830 0.33000 0.00595
O1 0.00000 0.25000 0.22720 1.00000 0.00887
O2 0.00000 0.25000 0.72370 1.00000 0.01646
O3 0.00000 0.99310 0.25480 1.00000 0.01267
O4 0.25780 0.12270 0.99960 1.00000 0.01267

loop_
_cod_related_entry_id
_cod_related_entry_database
_cod_related_entry_code
1 AMCSD 0002453
